data_2241593
loop_
_publ_author_name
'Shen, Cheng-Chen'
'Hua, Xiu-Ni'
'Han, Lei'

_publ_section_title
;
 Crystal structure of
 poly[(4-aminopyridine-\k<i>N</i>)(<i>N</i>,<i>N</i>-dimethylformamide-\k<i>O</i>)(\m~3~-pyridine-3,5-dicarboxylato-\k^3^<i>N</i>:<i>O</i>^3^:<i>O</i>^5^)copper(II)]
;
_journal_coeditor_code LH5806
_journal_issue 4
_journal_name_full 'Acta Crystallographica Section E'
_journal_page_first 440
_journal_page_last 443
_journal_paper_doi 10.1107/S205698901600342X
_journal_volume 72
_journal_year 2016
_chemical_formula_iupac '[Cu (C7 H3 N O4) (C5 H6 N2) (C3 H7 N O)]'
_chemical_formula_moiety 'C15 H16 Cu N4 O5'
_chemical_formula_sum 'C15 H16 Cu N4 O5'
_chemical_formula_weight 395.86
_chemical_name_systematic
Poly[(4-aminopyridine-\k<i>N</i>)(<i>N</i>,<i>N</i>-dimethylformamide-\k<i>O</i>)(\m~3~-pyridine-3,5-dicarboxylato-\k^3^<i>N</i>:<i>O</i>^3^:<i>O</i>^5^)copper(II)]
_space_group_IT_number 19
_space_group_name_Hall 'P 2ac 2ab'
_symmetry_cell_setting orthorhombic
_symmetry_space_group_name_Hall 'P 2ac 2ab'
_symmetry_space_group_name_H-M 'P 21 21 21'
_atom_sites_solution_hydrogens geom
_atom_sites_solution_primary direct
_atom_sites_solution_secondary difmap
_audit_creation_method SHELXL-97
_cell_angle_alpha 90.00
_cell_angle_beta 90.00
_cell_angle_gamma 90.00
_cell_formula_units_Z 4
_cell_length_a 8.3365(17)
_cell_length_b 10.453(2)
_cell_length_c 19.030(4)
_cell_measurement_reflns_used 2974
_cell_measurement_temperature 293(2)
_cell_measurement_theta_max 27.47
_cell_measurement_theta_min 3.13
_cell_volume 1658.3(6)
_computing_cell_refinement
;
SAINT (Bruker, 2014)
;
_computing_data_collection
;
APEX2 (Bruker, 2014)
;
_computing_data_reduction
;
SAINT (Bruker, 2014)
;
_computing_molecular_graphics
;
XP in SHELXTL-plus (Sheldrick, 2008)
;
_computing_publication_material
;
publCIF (Westrip, 2010)
;
_computing_structure_refinement
;
SHELXL2014 (Sheldrick, 2015<i>b</i>)
;
_computing_structure_solution
;
<i>SHELXT</i> (Sheldrick, 2015<i>a</i>)
;
_diffrn_ambient_temperature 293(2)
_diffrn_measured_fraction_theta_full 0.998
_diffrn_measured_fraction_theta_max 0.998
_diffrn_measurement_device_type 'Bruker APEXII DUO CCD'
_diffrn_measurement_method \w-scans
_diffrn_radiation_monochromator graphite
_diffrn_radiation_source 'fine-focus sealed tube'
_diffrn_radiation_type MoK\a
_diffrn_radiation_wavelength 0.71073
_diffrn_reflns_av_R_equivalents 0.0514
_diffrn_reflns_av_sigmaI/netI 0.0449
_diffrn_reflns_limit_h_max 10
_diffrn_reflns_limit_h_min -10
_diffrn_reflns_limit_k_max 13
_diffrn_reflns_limit_k_min -13
_diffrn_reflns_limit_l_max 22
_diffrn_reflns_limit_l_min -24
_diffrn_reflns_number 16376
_diffrn_reflns_theta_full 27.47
_diffrn_reflns_theta_max 27.47
_diffrn_reflns_theta_min 3.13
_exptl_absorpt_coefficient_mu 1.352
_exptl_absorpt_correction_T_max 0.773
_exptl_absorpt_correction_T_min 0.716
_exptl_absorpt_correction_type analytical
_exptl_absorpt_process_details
;
[based on measured indexed crystal faces using
SHELXL2014 (Sheldrick, 2015<i>b</i>)]
;
_exptl_crystal_colour blue
_exptl_crystal_density_diffrn 1.586
_exptl_crystal_density_method 'not measured'
_exptl_crystal_description block
_exptl_crystal_F_000 812
_exptl_crystal_size_max 0.24
_exptl_crystal_size_mid 0.20
_exptl_crystal_size_min 0.19
_refine_diff_density_max 0.793
_refine_diff_density_min -1.165
_refine_ls_abs_structure_details
;
Flack (1983), 1619 Friedel pairs
;
_refine_ls_abs_structure_Flack 0.00(2)
_refine_ls_extinction_method none
_refine_ls_goodness_of_fit_ref 1.145
_refine_ls_hydrogen_treatment constr
_refine_ls_matrix_type full
_refine_ls_number_parameters 226
_refine_ls_number_reflns 3799
_refine_ls_number_restraints 0
_refine_ls_restrained_S_all 1.145
_refine_ls_R_factor_all 0.0635
_refine_ls_R_factor_gt 0.0385
_refine_ls_shift/su_max 0.013
_refine_ls_shift/su_mean 0.001
_refine_ls_structure_factor_coef Fsqd
_refine_ls_weighting_details 'calc w=1/[\s^2^(Fo^2^)+(0.0573P)^2^+1.9518P] where P=(Fo^2^+2Fc^2^)/3'
_refine_ls_weighting_scheme calc
_refine_ls_wR_factor_gt 0.0868
_refine_ls_wR_factor_ref 0.1322
_reflns_number_gt 2926
_reflns_number_total 3799
_reflns_threshold_expression I>2\s(I)
_cod_data_source_file lh5806sup1.cif
_cod_data_source_block I
_cod_original_cell_volume 1658.2(6)
_cod_database_code 2241593

loop_
_symmetry_equiv_pos_as_xyz
'x, y, z'
'-x+1/2, -y, z+1/2'
'-x, y+1/2, -z+1/2'
'x+1/2, -y+1/2, -z'

loop_
_atom_site_type_symbol
_atom_site_label
_atom_site_fract_x
_atom_site_fract_y
_atom_site_fract_z
_atom_site_U_iso_or_equiv
_atom_site_adp_type
_atom_site_calc_flag
_atom_site_refinement_flags
_atom_site_occupancy
_atom_site_symmetry_multiplicity
Cu Cu1 -0.23946(7) 0.10503(5) 0.62338(2) 0.02797(16) Uani d . 1 1
O O1 0.0648(5) 0.3766(4) 0.83488(17) 0.0497(10) Uani d . 1 1
O O2 0.2102(4) 0.5278(3) 0.78331(16) 0.0348(8) Uani d . 1 1
O O3 0.3228(5) 0.4977(4) 0.5253(2) 0.0498(11) Uani d . 1 1
O O4 0.2342(5) 0.3222(3) 0.47057(14) 0.0337(7) Uani d . 1 1
O O5 -0.4048(6) 0.2700(4) 0.6723(3) 0.0605(12) Uani d . 1 1
N N1 -0.0413(5) 0.2178(4) 0.63928(18) 0.0284(8) Uani d . 1 1
N N2 -0.4300(5) -0.0057(4) 0.6043(2) 0.0347(10) Uani d . 1 1
N N3 -0.8209(6) -0.2450(6) 0.5764(3) 0.0705(18) Uani d . 1 1
H H3A -0.8050 -0.3239 0.5657 0.085 Uiso calc R 1 1
H H3B -0.9170 -0.2170 0.5822 0.085 Uiso calc R 1 1
N N4 -0.3401(8) 0.4804(5) 0.6705(3) 0.0625(17) Uani d . 1 1
C C1 0.2489(6) 0.3962(4) 0.5239(2) 0.0315(9) Uani d . 1 1
C C2 0.0476(6) 0.2565(4) 0.5840(2) 0.0291(10) Uani d . 1 1
H H2A 0.0301 0.2180 0.5406 0.035 Uiso calc R 1 1
C C3 0.1883(6) 0.4086(5) 0.6536(2) 0.0297(10) Uani d . 1 1
H H3C 0.2624 0.4745 0.6582 0.036 Uiso calc R 1 1
C C4 0.1634(6) 0.3505(4) 0.5889(2) 0.0267(9) Uani d . 1 1
C C5 -0.0125(6) 0.2721(5) 0.7013(2) 0.0310(10) Uani d . 1 1
H H5A -0.0716 0.2450 0.7400 0.037 Uiso calc R 1 1
C C6 0.1011(6) 0.3670(4) 0.7112(2) 0.0278(10) Uani d . 1 1
C C7 0.1250(6) 0.4263(5) 0.7828(2) 0.0316(11) Uani d . 1 1
C C8 -0.5796(7) 0.0376(5) 0.6086(3) 0.0448(13) Uani d . 1 1
H H8A -0.5945 0.1240 0.6183 0.054 Uiso calc R 1 1
C C9 -0.7126(7) -0.0366(5) 0.5999(3) 0.0502(15) Uani d . 1 1
H H9A -0.8141 -0.0008 0.6045 0.060 Uiso calc R 1 1
C C10 -0.6962(7) -0.1657(6) 0.5839(3) 0.0458(14) Uani d . 1 1
C C11 -0.5405(7) -0.2092(5) 0.5747(3) 0.0521(15) Uani d . 1 1
H H11A -0.5225 -0.2933 0.5608 0.062 Uiso calc R 1 1
C C12 -0.4130(7) -0.1294(5) 0.5860(3) 0.0454(13) Uani d . 1 1
H H12A -0.3100 -0.1621 0.5808 0.055 Uiso calc R 1 1
C C13 -0.3972(9) 0.3755(6) 0.7001(4) 0.0610(17) Uani d . 1 1
H H13A -0.4348 0.3824 0.7460 0.073 Uiso calc R 1 1
C C14 -0.330(2) 0.5962(7) 0.7100(5) 0.164(7) Uani d . 1 1
H H14A -0.3715 0.5821 0.7564 0.246 Uiso calc R 1 1
H H14B -0.3920 0.6616 0.6872 0.246 Uiso calc R 1 1
H H14C -0.2201 0.6229 0.7130 0.246 Uiso calc R 1 1
C C15 -0.2832(11) 0.4792(7) 0.5991(4) 0.076(2) Uani d . 1 1
H H15A -0.2989 0.3957 0.5793 0.114 Uiso calc R 1 1
H H15B -0.1711 0.5001 0.5983 0.114 Uiso calc R 1 1
H H15C -0.3418 0.5411 0.5720 0.114 Uiso calc R 1 1

loop_
_atom_site_aniso_label
_atom_site_aniso_U_11
_atom_site_aniso_U_22
_atom_site_aniso_U_33
_atom_site_aniso_U_12
_atom_site_aniso_U_13
_atom_site_aniso_U_23
Cu1 0.0355(3) 0.0291(3) 0.0193(2) -0.0032(3) -0.0035(2) 0.0024(2)
O1 0.054(2) 0.074(3) 0.0212(16) -0.017(2) 0.0063(16) -0.0070(18)
O2 0.044(2) 0.0349(16) 0.0254(15) -0.0002(16) -0.0046(15) -0.0092(14)
O3 0.064(3) 0.049(2) 0.0366(19) -0.0273(19) 0.0124(19) -0.0012(17)
O4 0.051(2) 0.0313(15) 0.0188(12) 0.0015(17) 0.0056(16) 0.0016(12)
O5 0.058(3) 0.047(2) 0.077(3) -0.005(2) 0.005(2) -0.022(2)
N1 0.033(2) 0.034(2) 0.0183(17) -0.0005(17) 0.0000(15) 0.0018(16)
N2 0.033(2) 0.038(2) 0.033(2) 0.0032(17) -0.0033(18) -0.0002(17)
N3 0.038(3) 0.061(3) 0.113(5) -0.018(3) 0.012(3) -0.036(3)
N4 0.101(5) 0.037(3) 0.050(3) 0.003(3) -0.014(3) -0.001(2)
C1 0.035(2) 0.036(2) 0.0233(17) -0.001(3) 0.001(2) 0.0029(18)
C2 0.036(3) 0.034(2) 0.0174(19) -0.002(2) 0.0006(18) -0.0017(19)
C3 0.031(2) 0.032(2) 0.026(2) -0.001(2) 0.0001(17) -0.002(2)
C4 0.031(2) 0.027(2) 0.022(2) 0.0041(18) 0.0027(18) -0.0020(18)
C5 0.038(3) 0.038(3) 0.0168(19) -0.002(2) -0.0006(19) 0.0007(19)
C6 0.031(2) 0.033(2) 0.0201(19) 0.0017(19) -0.0031(17) 0.0007(18)
C7 0.025(2) 0.046(3) 0.024(2) 0.001(2) 0.0020(18) -0.006(2)
C8 0.047(3) 0.032(3) 0.056(4) -0.002(2) -0.003(3) -0.007(3)
C9 0.036(3) 0.044(3) 0.070(4) 0.004(3) 0.000(3) -0.014(3)
C10 0.036(3) 0.046(3) 0.056(3) -0.005(2) 0.004(2) -0.015(3)
C11 0.047(3) 0.038(3) 0.071(4) -0.001(3) -0.003(3) -0.016(3)
C12 0.038(3) 0.033(3) 0.065(4) -0.004(2) -0.002(3) -0.016(3)
C13 0.069(4) 0.057(4) 0.057(4) 0.004(3) -0.005(3) -0.011(3)
C14 0.37(2) 0.047(4) 0.079(6) -0.036(8) -0.019(9) -0.014(4)
C15 0.096(7) 0.053(4) 0.079(5) 0.029(4) 0.008(4) 0.011(3)

loop_
_atom_type_symbol
_atom_type_description
_atom_type_scat_dispersion_real
_atom_type_scat_dispersion_imag
_atom_type_scat_source
C C 0.0033 0.0016 'International Tables Vol C Tables 4.2.6.8 and 6.1.1.4'
H H 0.0000 0.0000 'International Tables Vol C Tables 4.2.6.8 and 6.1.1.4'
N N 0.0061 0.0033 'International Tables Vol C Tables 4.2.6.8 and 6.1.1.4'
O O 0.0106 0.0060 'International Tables Vol C Tables 4.2.6.8 and 6.1.1.4'
Cu Cu 0.3201 1.2651 'International Tables Vol C Tables 4.2.6.8 and 6.1.1.4'

loop_
_geom_angle_atom_site_label_1
_geom_angle_atom_site_label_2
_geom_angle_atom_site_label_3
_geom_angle_site_symmetry_1
_geom_angle_site_symmetry_3
_geom_angle
O4 Cu1 O2 4_456 3_546 178.46(14)
O4 Cu1 N2 4_456 . 88.29(16)
O2 Cu1 N2 3_546 . 91.42(16)
O4 Cu1 N1 4_456 . 90.10(14)
O2 Cu1 N1 3_546 . 90.16(14)
N2 Cu1 N1 . . 177.93(16)
O4 Cu1 O5 4_456 . 90.59(16)
O2 Cu1 O5 3_546 . 90.93(16)
N2 Cu1 O5 . . 91.74(16)
N1 Cu1 O5 . . 89.57(16)
C7 O2 Cu1 . 3_556 114.6(3)
C1 O4 Cu1 . 4_556 118.5(3)
C13 O5 Cu1 . . 141.8(5)
C5 N1 C2 . . 117.7(4)
C5 N1 Cu1 . . 121.4(3)
C2 N1 Cu1 . . 120.0(3)
C8 N2 C12 . . 116.2(5)
C8 N2 Cu1 . . 122.5(3)
C12 N2 Cu1 . . 121.3(4)
C10 N3 H3A . . 120.0
C10 N3 H3B . . 120.0
H3A N3 H3B . . 120.0
C13 N4 C14 . . 120.0(7)
C13 N4 C15 . . 121.0(6)
C14 N4 C15 . . 119.0(7)
O3 C1 O4 . . 126.0(4)
O3 C1 C4 . . 119.6(4)
O4 C1 C4 . . 114.4(4)
N1 C2 C4 . . 123.0(4)
N1 C2 H2A . . 118.5
C4 C2 H2A . . 118.5
C6 C3 C4 . . 119.1(4)
C6 C3 H3C . . 120.5
C4 C3 H3C . . 120.5
C2 C4 C3 . . 118.4(4)
C2 C4 C1 . . 120.1(4)
C3 C4 C1 . . 121.3(4)
N1 C5 C6 . . 123.3(4)
N1 C5 H5A . . 118.4
C6 C5 H5A . . 118.4
C3 C6 C5 . . 118.5(4)
C3 C6 C7 . . 121.1(4)
C5 C6 C7 . . 120.4(4)
O1 C7 O2 . . 125.0(5)
O1 C7 C6 . . 120.1(4)
O2 C7 C6 . . 114.9(4)
N2 C8 C9 . . 124.2(5)
N2 C8 H8A . . 117.9
C9 C8 H8A . . 117.9
C8 C9 C10 . . 119.9(5)
C8 C9 H9A . . 120.0
C10 C9 H9A . . 120.0
N3 C10 C11 . . 120.7(5)
N3 C10 C9 . . 123.3(5)
C11 C10 C9 . . 116.0(5)
C12 C11 C10 . . 120.5(5)
C12 C11 H11A . . 119.8
C10 C11 H11A . . 119.8
N2 C12 C11 . . 123.0(5)
N2 C12 H12A . . 118.5
C11 C12 H12A . . 118.5
O5 C13 N4 . . 125.5(6)
O5 C13 H13A . . 117.3
N4 C13 H13A . . 117.3
N4 C14 H14A . . 109.5
N4 C14 H14B . . 109.5
H14A C14 H14B . . 109.5
N4 C14 H14C . . 109.5
H14A C14 H14C . . 109.5
H14B C14 H14C . . 109.5
N4 C15 H15A . . 109.5
N4 C15 H15B . . 109.5
H15A C15 H15B . . 109.5
N4 C15 H15C . . 109.5
H15A C15 H15C . . 109.5
H15B C15 H15C . . 109.5

loop_
_geom_bond_atom_site_label_1
_geom_bond_atom_site_label_2
_geom_bond_site_symmetry_2
_geom_bond_distance
Cu1 O4 4_456 1.955(3)
Cu1 O2 3_546 1.966(3)
Cu1 N2 . 1.999(4)
Cu1 N1 . 2.052(4)
Cu1 O5 . 2.396(4)
O1 C7 . 1.226(6)
O2 C7 . 1.277(6)
O2 Cu1 3_556 1.966(3)
O3 C1 . 1.228(6)
O4 C1 . 1.281(5)
O4 Cu1 4_556 1.955(3)
O5 C13 . 1.225(7)
N1 C5 . 1.332(6)
N1 C2 . 1.349(6)
N2 C8 . 1.330(7)
N2 C12 . 1.346(6)
N3 C10 . 1.337(7)
N3 H3A . 0.8600
N3 H3B . 0.8600
N4 C13 . 1.322(8)
N4 C14 . 1.428(9)
N4 C15 . 1.440(9)
C1 C4 . 1.506(6)
C2 C4 . 1.381(7)
C2 H2A . 0.9300
C3 C6 . 1.384(6)
C3 C4 . 1.388(6)
C3 H3C . 0.9300
C5 C6 . 1.384(7)
C5 H5A . 0.9300
C6 C7 . 1.511(6)
C8 C9 . 1.362(8)
C8 H8A . 0.9300
C9 C10 . 1.390(8)
C9 H9A . 0.9300
C10 C11 . 1.387(8)
C11 C12 . 1.368(8)
C11 H11A . 0.9300
C12 H12A . 0.9300
C13 H13A . 0.9300
C14 H14A . 0.9600
C14 H14B . 0.9600
C14 H14C . 0.9600
C15 H15A . 0.9600
C15 H15B . 0.9600
C15 H15C . 0.9600

loop_
_geom_hbond_atom_site_label_D
_geom_hbond_atom_site_label_H
_geom_hbond_atom_site_label_A
_geom_hbond_site_symmetry_A
_geom_hbond_distance_DH
_geom_hbond_distance_HA
_geom_hbond_distance_DA
_geom_hbond_angle_DHA
N3 H3A O3 1_445 0.86 2.28 3.101(7) 159.4
N3 H3B O1 3_446 0.86 2.23 2.933(7) 139.0

_cod_database_fobs_code 2241593
